data_1532892
loop_
_publ_author_name
'Minets, Yu.V.'
'Voroshilov, Yu.V.'
'Pan'ko, V.V.'
'Khudolii, V.A.'

_publ_section_title
;
 Phase equilibria in the (Hg Se) - (Hg Br2) -(Hg I2) system and crystal
 structure of Hg3 Se2 Br2 and Hg3 Se2 I2
;
_journal_name_full 'Journal of Alloys Compd.'
_journal_page_first 121
_journal_page_last 125
_journal_volume 365
_journal_year 2004
_chemical_formula_sum 'Hg3 I2 Se2'
_chemical_name_systematic 'Hg3 Se2 I2'
_space_group_IT_number 12
_symmetry_space_group_name_Hall '-C 2y'
_symmetry_space_group_name_H-M 'C 1 2/m 1'
_cell_angle_alpha 90
_cell_angle_beta 116.64
_cell_angle_gamma 90
_cell_formula_units_Z 8
_cell_length_a 19.392
_cell_length_b 9.652
_cell_length_c 10.918
_cell_volume 1826.600
_citation_journal_id_ASTM JALCEU
_cod_data_source_file Minets_JALCEU_2004_1360.cif
_cod_data_source_block Hg3I2Se2
_cod_original_cell_volume 1826.6
_cod_database_code 1532892

loop_
_symmetry_equiv_pos_as_xyz
x,y,z
-x,y,-z
-x,-y,-z
x,-y,z
x+1/2,y+1/2,z
-x+1/2,y+1/2,-z
-x+1/2,-y+1/2,-z
x+1/2,-y+1/2,z

loop_
_atom_site_label
_atom_site_type_symbol
_atom_site_fract_x
_atom_site_fract_y
_atom_site_fract_z
_atom_site_occupancy
_atom_site_U_iso_or_equiv
Se2 Se-2 0.055 0.236 0.735 1 0.0
Hg2 Hg+2 0.223 0 0.295 1 0.0
I4 I-1 0.118 0 0.516 1 0.0
Hg1 Hg+2 0.038 0 0.674 1 0.0
I5 I-1 0.244 0.5 0.009 1 0.0
Se1 Se-2 0.202 0.263 0.264 1 0.0
Hg4 Hg+2 0.078 0.251 0.295 1 0.0
I3 I-1 0.12 0.5 0.481 1 0.0
Hg3 Hg+2 0.117 0.292 0.995 1 0.0
I1 I-1 0 0 0 1 0.0
I2 I-1 0 0.5 0 1 0.0
